data_4312295
loop_
_publ_author_name
'Andrey Yu. Kovalevsky'
'Milan Gembicky'
'Philip Coppens'

_publ_section_title
;
 Cu(I)(2,9-Bis(trifluoromethyl)-1,10-phenanthroline)2+ Complexes:
 Correlation between Solid-State Structure and Photoluminescent Properties
;
_journal_name_full 'Inorganic Chemistry'
_journal_page_first 8282
_journal_page_last 8289
_journal_paper_doi 10.1021/ic049638s
_journal_volume 43
_journal_year 2004
_chemical_formula_sum 'C28 H12 Cu F18 N4 P'
_chemical_formula_weight 840.93
_chemical_name_systematic
; 
 ? 
;
_space_group_IT_number 19
_symmetry_cell_setting orthorhombic
_symmetry_space_group_name_Hall 'P 2ac 2ab'
_symmetry_space_group_name_H-M 'P 21 21 21'
_atom_sites_solution_hydrogens geom
_atom_sites_solution_primary direct
_atom_sites_solution_secondary difmap
_audit_creation_method SHELXL-97
_cell_angle_alpha 90.00
_cell_angle_beta 90.00
_cell_angle_gamma 90.00
_cell_formula_units_Z 4
_cell_length_a 12.3673(2)
_cell_length_b 13.4042(2)
_cell_length_c 17.7511(3)
_cell_measurement_temperature 90(2)
_cell_volume 2942.67(8)
_computing_cell_refinement 'Bruker SMART'
_computing_data_collection 'Bruker SMART'
_computing_data_reduction 'Bruker SAINT'
_computing_molecular_graphics 'Bruker SHELXTL'
_computing_publication_material 'Bruker SHELXTL'
_computing_structure_refinement 'SHELXL-97 (Sheldrick, 1997)'
_computing_structure_solution 'SHELXS-97 (Sheldrick, 1990)'
_diffrn_ambient_temperature 90(2)
_diffrn_measured_fraction_theta_full 0.946
_diffrn_measured_fraction_theta_max 0.946
_diffrn_measurement_device_type 'CCD area detector'
_diffrn_measurement_method 'phi and omega scans'
_diffrn_radiation_monochromator graphite
_diffrn_radiation_source 'fine-focus sealed tube'
_diffrn_radiation_type MoK\a
_diffrn_radiation_wavelength 0.71073
_diffrn_reflns_av_R_equivalents 0.0421
_diffrn_reflns_av_sigmaI/netI 0.0357
_diffrn_reflns_limit_h_max 17
_diffrn_reflns_limit_h_min -17
_diffrn_reflns_limit_k_max 19
_diffrn_reflns_limit_k_min -19
_diffrn_reflns_limit_l_max 25
_diffrn_reflns_limit_l_min -25
_diffrn_reflns_number 53131
_diffrn_reflns_theta_full 31.24
_diffrn_reflns_theta_max 31.24
_diffrn_reflns_theta_min 2.24
_exptl_absorpt_coefficient_mu 0.941
_exptl_absorpt_correction_T_max 0.8717
_exptl_absorpt_correction_T_min 0.7987
_exptl_absorpt_correction_type none
_exptl_crystal_density_diffrn 1.898
_exptl_crystal_density_meas 0
_exptl_crystal_density_method 'not measured'
_exptl_crystal_F_000 1656
_exptl_crystal_size_max 0.25
_exptl_crystal_size_mid 0.20
_exptl_crystal_size_min 0.15
_refine_diff_density_max 0.981
_refine_diff_density_min -0.714
_refine_diff_density_rms 0.107
_refine_ls_abs_structure_details 'Flack H D (1983), Acta Cryst. A39, 876-881'
_refine_ls_abs_structure_Flack 0.000(12)
_refine_ls_extinction_method none
_refine_ls_goodness_of_fit_ref 1.072
_refine_ls_hydrogen_treatment mixed
_refine_ls_matrix_type full
_refine_ls_number_parameters 464
_refine_ls_number_reflns 8815
_refine_ls_number_restraints 0
_refine_ls_restrained_S_all 1.072
_refine_ls_R_factor_all 0.0643
_refine_ls_R_factor_gt 0.0448
_refine_ls_shift/su_max 0.002
_refine_ls_shift/su_mean 0.000
_refine_ls_structure_factor_coef Fsqd
_refine_ls_weighting_details 'calc w=1/[\s^2^(Fo^2^)+(0.0543P)^2^+4.1130P] where P=(Fo^2^+2Fc^2^)/3'
_refine_ls_weighting_scheme calc
_refine_ls_wR_factor_gt 0.1088
_refine_ls_wR_factor_ref 0.1244
_reflns_number_gt 7300
_reflns_number_total 8815
_reflns_threshold_expression >2sigma(I)
_cod_data_source_file ic049638ssi20040318_110423.cif
_cod_data_source_block cubfpabs
_cod_depositor_comments
;
The following automatic conversions were performed:
'_symmetry_cell_setting' value 'Orthorhombic' changed to 'orthorhombic'
according to '/home/saulius/struct/CIF-dictionaries/cif_core.dic'
dictionary named 'cif_core.dic' version 2.4.1 from 2010-06-29.

Automatic conversion script
Id: cif_fix_enum 1527 2010-12-29 10:47:43Z saulius 
;
_cod_database_code 4312295

loop_
_symmetry_equiv_pos_as_xyz
'x, y, z'
'-x+1/2, -y, z+1/2'
'-x, y+1/2, -z+1/2'
'x+1/2, -y+1/2, -z'

loop_
_atom_site_label
_atom_site_type_symbol
_atom_site_fract_x
_atom_site_fract_y
_atom_site_fract_z
_atom_site_U_iso_or_equiv
_atom_site_adp_type
_atom_site_occupancy
_atom_site_symmetry_multiplicity
_atom_site_calc_flag
_atom_site_refinement_flags
_atom_site_disorder_assembly
_atom_site_disorder_group
Cu1 Cu -0.49989(3) -0.15857(3) -0.120360(17) 0.01901(8) Uani 1 1 d . . .
P1 P 0.01193(7) -0.78228(7) -0.12594(4) 0.02456(16) Uani 1 1 d . . .
F1A F -0.3664(7) -0.4415(6) 0.0015(4) 0.0503(10) Uiso 0.40 1 d P A 1
F2A F -0.3571(6) -0.3353(5) -0.0949(4) 0.0462(9) Uiso 0.40 1 d P A 1
F3A F -0.4939(7) -0.4193(6) -0.0815(5) 0.0601(11) Uiso 0.40 1 d P A 1
F1B F -0.4007(4) -0.4633(4) -0.0189(3) 0.0503(10) Uiso 0.60 1 d P A 2
F2B F -0.3232(4) -0.3320(4) -0.0667(3) 0.0462(9) Uiso 0.60 1 d P A 2
F3B F -0.4741(4) -0.3876(4) -0.1074(3) 0.0601(11) Uiso 0.60 1 d P A 2
F4 F -0.66972(19) 0.13539(16) -0.20949(13) 0.0356(5) Uani 1 1 d . . .
F5 F -0.6800(2) -0.02331(16) -0.22201(12) 0.0359(5) Uani 1 1 d . . .
F6 F -0.52477(17) 0.04626(17) -0.21065(11) 0.0323(5) Uani 1 1 d . . .
F7 F -0.6741(2) -0.3598(2) -0.14822(18) 0.0568(7) Uani 1 1 d . . .
F8 F -0.7329(2) -0.2122(2) -0.13949(15) 0.0507(7) Uani 1 1 d . . .
F9 F -0.8045(2) -0.3140(2) -0.21883(17) 0.0518(7) Uani 1 1 d . . .
F10 F -0.34442(19) -0.0010(2) -0.03856(14) 0.0518(7) Uani 1 1 d . . .
F11 F -0.17169(18) -0.0121(2) -0.04533(13) 0.0399(6) Uani 1 1 d . . .
F12 F -0.2667(2) -0.1431(2) -0.02720(12) 0.0467(6) Uani 1 1 d . . .
F13 F 0.0568(2) -0.8662(3) -0.07123(18) 0.0666(10) Uani 1 1 d . . .
F14 F 0.0421(2) -0.7004(3) -0.06399(15) 0.0633(9) Uani 1 1 d . . .
F15 F -0.0336(2) -0.69681(17) -0.17961(13) 0.0387(5) Uani 1 1 d . . .
F16 F -0.0179(2) -0.86391(18) -0.18717(14) 0.0474(6) Uani 1 1 d . . .
F17 F -0.10578(17) -0.7951(2) -0.08928(12) 0.0357(5) Uani 1 1 d . . .
F18 F 0.12856(17) -0.76980(18) -0.16441(13) 0.0359(5) Uani 1 1 d . . .
N1 N -0.5089(2) -0.21627(19) -0.01638(13) 0.0213(5) Uani 1 1 d . . .
N2 N -0.5897(2) -0.0448(2) -0.07379(14) 0.0185(5) Uani 1 1 d . . .
N3 N -0.5424(2) -0.2059(2) -0.22454(14) 0.0207(5) Uani 1 1 d . . .
N4 N -0.3602(2) -0.11636(19) -0.17343(14) 0.0184(5) Uani 1 1 d . . .
C1 C -0.4725(3) -0.3017(3) 0.0118(2) 0.0293(7) Uani 1 1 d . A .
C2 C -0.4794(3) -0.3266(3) 0.0890(2) 0.0383(9) Uani 1 1 d . . .
H2A H -0.4533 -0.3890 0.1067 0.046 Uiso 1 1 calc R . .
C3 C -0.5242(3) -0.2595(3) 0.13769(19) 0.0350(8) Uani 1 1 d . . .
H3A H -0.5284 -0.2746 0.1899 0.042 Uiso 1 1 calc R . .
C4 C -0.5641(3) -0.1682(3) 0.11052(18) 0.0296(7) Uani 1 1 d . . .
C5 C -0.6107(3) -0.0934(3) 0.15820(19) 0.0372(9) Uani 1 1 d . . .
H5A H -0.6144 -0.1047 0.2110 0.045 Uiso 1 1 calc R . .
C6 C -0.6491(3) -0.0077(3) 0.1298(2) 0.0363(8) Uani 1 1 d . . .
H6A H -0.6797 0.0407 0.1625 0.044 Uiso 1 1 calc R . .
C7 C -0.6445(3) 0.0115(3) 0.0504(2) 0.0289(7) Uani 1 1 d . . .
C8 C -0.6891(3) 0.0972(3) 0.0179(2) 0.0342(8) Uani 1 1 d . . .
H8A H -0.7220 0.1464 0.0489 0.041 Uiso 1 1 calc R . .
C9 C -0.6856(3) 0.1102(3) -0.0583(2) 0.0309(7) Uani 1 1 d . . .
H9A H -0.7176 0.1670 -0.0812 0.037 Uiso 1 1 calc R . .
C10 C -0.6337(2) 0.0378(2) -0.10166(18) 0.0219(6) Uani 1 1 d . . .
C11 C -0.5550(2) -0.1505(3) 0.03201(16) 0.0213(6) Uani 1 1 d . . .
C12 C -0.5966(2) -0.0588(2) 0.00208(17) 0.0202(6) Uani 1 1 d . . .
C13 C -0.4191(3) -0.3721(3) -0.0421(3) 0.0378(9) Uani 1 1 d . . .
C14 C -0.6272(3) 0.0492(2) -0.1860(2) 0.0263(7) Uani 1 1 d . . .
C15 C -0.6326(3) -0.2489(3) -0.24950(19) 0.0267(7) Uani 1 1 d . . .
C16 C -0.6545(3) -0.2643(3) -0.3260(2) 0.0338(8) Uani 1 1 d . . .
H16A H -0.7199 -0.2953 -0.3415 0.041 Uiso 1 1 calc R . .
C17 C -0.5797(3) -0.2337(3) -0.3783(2) 0.0344(8) Uani 1 1 d . . .
H17A H -0.5927 -0.2438 -0.4305 0.041 Uiso 1 1 calc R . .
C18 C -0.4840(3) -0.1875(2) -0.35439(17) 0.0276(7) Uani 1 1 d . . .
C19 C -0.4013(3) -0.1533(3) -0.40513(18) 0.0339(8) Uani 1 1 d . . .
H19A H -0.4121 -0.1599 -0.4579 0.041 Uiso 1 1 calc R . .
C20 C -0.3093(3) -0.1124(3) -0.37986(19) 0.0304(7) Uani 1 1 d . . .
H20A H -0.2557 -0.0918 -0.4148 0.037 Uiso 1 1 calc R . .
C21 C -0.2908(3) -0.0993(2) -0.30033(17) 0.0240(6) Uani 1 1 d . . .
C22 C -0.1968(3) -0.0546(3) -0.2720(2) 0.0276(7) Uani 1 1 d . . .
H22A H -0.1405 -0.0344 -0.3051 0.033 Uiso 1 1 calc R . .
C23 C -0.1869(3) -0.0404(2) -0.19581(19) 0.0260(6) Uani 1 1 d . . .
H23A H -0.1244 -0.0093 -0.1753 0.031 Uiso 1 1 calc R . .
C24 C -0.2708(2) -0.0726(2) -0.14893(17) 0.0204(6) Uani 1 1 d . . .
C25 C -0.4684(3) -0.1762(2) -0.27587(16) 0.0206(6) Uani 1 1 d . . .
C26 C -0.3705(3) -0.1294(2) -0.24897(16) 0.0194(6) Uani 1 1 d . . .
C27 C -0.7128(3) -0.2809(3) -0.1898(2) 0.0348(8) Uani 1 1 d . . .
C28 C -0.2631(3) -0.0572(3) -0.06478(19) 0.0292(7) Uani 1 1 d . . .

loop_
_atom_site_aniso_label
_atom_site_aniso_U_11
_atom_site_aniso_U_22
_atom_site_aniso_U_33
_atom_site_aniso_U_23
_atom_site_aniso_U_13
_atom_site_aniso_U_12
Cu1 0.01956(15) 0.02346(15) 0.01400(14) -0.00149(12) 0.00128(15) 0.00266(17)
P1 0.0217(4) 0.0342(4) 0.0177(3) 0.0042(3) 0.0005(3) -0.0014(3)
F4 0.0384(12) 0.0241(10) 0.0442(12) 0.0116(9) -0.0071(10) 0.0061(9)
F5 0.0508(14) 0.0249(10) 0.0322(11) 0.0015(8) -0.0184(10) -0.0011(9)
F6 0.0304(11) 0.0393(11) 0.0271(9) 0.0076(8) 0.0031(8) 0.0073(8)
F7 0.0461(15) 0.0532(16) 0.0711(19) 0.0218(15) 0.0096(13) 0.0010(13)
F8 0.0537(15) 0.0476(14) 0.0508(15) -0.0199(12) 0.0233(12) -0.0222(12)
F9 0.0319(12) 0.0644(18) 0.0591(16) -0.0139(13) -0.0039(11) -0.0136(12)
F10 0.0298(11) 0.088(2) 0.0370(13) -0.0333(14) -0.0013(10) 0.0088(13)
F11 0.0283(11) 0.0547(15) 0.0368(12) -0.0197(11) -0.0031(9) -0.0106(10)
F12 0.0570(15) 0.0614(17) 0.0219(10) 0.0073(11) -0.0098(10) -0.0192(13)
F13 0.0348(13) 0.099(3) 0.0662(19) 0.0531(18) 0.0113(13) 0.0188(15)
F14 0.0519(15) 0.106(3) 0.0319(12) -0.0276(15) 0.0000(11) -0.0214(16)
F15 0.0456(13) 0.0377(12) 0.0328(11) 0.0085(9) 0.0033(9) 0.0077(10)
F16 0.0501(15) 0.0423(12) 0.0499(14) -0.0173(10) 0.0169(12) -0.0180(11)
F17 0.0235(10) 0.0594(15) 0.0242(10) 0.0066(10) 0.0047(8) 0.0024(10)
F18 0.0242(10) 0.0451(13) 0.0384(12) 0.0051(10) 0.0099(9) -0.0062(9)
N1 0.0147(11) 0.0265(11) 0.0226(11) 0.0042(9) -0.0023(10) -0.0008(11)
N2 0.0159(11) 0.0240(12) 0.0157(11) -0.0019(9) -0.0005(9) 0.0012(9)
N3 0.0201(11) 0.0237(12) 0.0184(11) -0.0071(10) -0.0029(9) 0.0032(10)
N4 0.0208(11) 0.0188(11) 0.0156(11) -0.0025(9) 0.0013(9) 0.0027(9)
C1 0.0192(14) 0.0343(17) 0.0343(17) 0.0154(14) -0.0012(12) -0.0001(12)
C2 0.0268(18) 0.046(2) 0.0419(19) 0.0262(17) -0.0120(14) -0.0078(15)
C3 0.0330(19) 0.050(2) 0.0219(14) 0.0111(14) -0.0087(12) -0.0155(15)
C4 0.0250(15) 0.047(2) 0.0166(13) 0.0012(14) -0.0034(11) -0.0112(14)
C5 0.0329(18) 0.062(3) 0.0164(14) -0.0086(16) 0.0045(13) -0.0189(18)
C6 0.0350(18) 0.046(2) 0.0276(17) -0.0168(16) 0.0111(15) -0.0129(16)
C7 0.0263(16) 0.0325(17) 0.0280(16) -0.0104(13) 0.0109(13) -0.0071(13)
C8 0.0299(17) 0.0260(16) 0.047(2) -0.0140(15) 0.0139(16) -0.0008(14)
C9 0.0285(16) 0.0205(15) 0.044(2) -0.0059(14) 0.0082(15) 0.0013(13)
C10 0.0167(13) 0.0200(13) 0.0290(15) -0.0020(11) 0.0026(11) -0.0012(11)
C11 0.0151(12) 0.0335(16) 0.0154(12) 0.0007(12) -0.0011(10) -0.0071(12)
C12 0.0154(12) 0.0272(15) 0.0182(13) -0.0034(11) 0.0023(10) -0.0046(11)
C13 0.0294(17) 0.0294(17) 0.055(2) 0.0126(17) 0.0060(17) 0.0080(15)
C14 0.0285(16) 0.0199(14) 0.0306(16) 0.0018(12) -0.0089(13) 0.0022(12)
C15 0.0213(14) 0.0295(16) 0.0293(16) -0.0096(13) -0.0040(12) 0.0049(12)
C16 0.0276(16) 0.0362(18) 0.0375(18) -0.0135(16) -0.0138(14) 0.0072(14)
C17 0.0357(17) 0.047(2) 0.0207(14) -0.0120(15) -0.0114(14) 0.0150(16)
C18 0.0374(19) 0.0305(15) 0.0147(11) -0.0050(10) -0.0068(12) 0.0139(14)
C19 0.048(2) 0.040(2) 0.0132(13) 0.0012(14) -0.0019(13) 0.0185(18)
C20 0.0411(18) 0.0335(17) 0.0168(13) 0.0056(13) 0.0042(14) 0.0121(14)
C21 0.0297(16) 0.0243(15) 0.0178(13) 0.0050(11) 0.0045(12) 0.0103(12)
C22 0.0299(16) 0.0229(15) 0.0300(16) 0.0071(13) 0.0117(13) 0.0035(13)
C23 0.0243(15) 0.0234(15) 0.0302(16) 0.0003(12) 0.0027(13) -0.0025(12)
C24 0.0197(13) 0.0215(14) 0.0200(13) -0.0024(11) 0.0005(11) 0.0006(11)
C25 0.0233(14) 0.0225(14) 0.0160(12) -0.0037(10) -0.0012(10) 0.0080(10)
C26 0.0223(13) 0.0219(13) 0.0139(12) 0.0005(10) -0.0006(10) 0.0047(11)
C27 0.0231(15) 0.0341(18) 0.047(2) -0.0113(16) 0.0034(15) -0.0045(14)
C28 0.0225(15) 0.0413(19) 0.0240(15) -0.0107(14) 0.0000(12) -0.0060(14)

loop_
_atom_type_symbol
_atom_type_description
_atom_type_scat_dispersion_real
_atom_type_scat_dispersion_imag
_atom_type_scat_source
C C 0.0033 0.0016 'International Tables Vol C Tables 4.2.6.8 and 6.1.1.4'
H H 0.0000 0.0000 'International Tables Vol C Tables 4.2.6.8 and 6.1.1.4'
N N 0.0061 0.0033 'International Tables Vol C Tables 4.2.6.8 and 6.1.1.4'
F F 0.0171 0.0103 'International Tables Vol C Tables 4.2.6.8 and 6.1.1.4'
P P 0.1023 0.0942 'International Tables Vol C Tables 4.2.6.8 and 6.1.1.4'
Cu Cu 0.3201 1.2651 'International Tables Vol C Tables 4.2.6.8 and 6.1.1.4'

loop_
_geom_angle_atom_site_label_1
_geom_angle_atom_site_label_2
_geom_angle_atom_site_label_3
_geom_angle
_geom_angle_site_symmetry_1
_geom_angle_site_symmetry_3
_geom_angle_publ_flag
N1 Cu1 N3 134.90(11) . . ?
N1 Cu1 N4 125.25(11) . . ?
N3 Cu1 N4 83.41(10) . . ?
N1 Cu1 N2 83.45(10) . . ?
N3 Cu1 N2 117.30(10) . . ?
N4 Cu1 N2 115.81(10) . . ?
F16 P1 F13 90.66(19) . . ?
F16 P1 F15 90.24(14) . . ?
F13 P1 F15 179.00(18) . . ?
F16 P1 F14 179.75(19) . . ?
F13 P1 F14 89.1(2) . . ?
F15 P1 F14 90.00(17) . . ?
F16 P1 F17 89.59(13) . . ?
F13 P1 F17 89.61(13) . . ?
F15 P1 F17 89.96(13) . . ?
F14 P1 F17 90.36(14) . . ?
F16 P1 F18 89.40(13) . . ?
F13 P1 F18 91.13(13) . . ?
F15 P1 F18 89.31(13) . . ?
F14 P1 F18 90.66(14) . . ?
F17 P1 F18 178.75(13) . . ?
C1 N1 C11 117.7(3) . . ?
C1 N1 Cu1 131.3(2) . . ?
C11 N1 Cu1 110.8(2) . . ?
C10 N2 C12 117.2(3) . . ?
C10 N2 Cu1 133.5(2) . . ?
C12 N2 Cu1 109.2(2) . . ?
C15 N3 C25 118.1(3) . . ?
C15 N3 Cu1 131.1(2) . . ?
C25 N3 Cu1 110.3(2) . . ?
C24 N4 C26 117.3(3) . . ?
C24 N4 Cu1 132.5(2) . . ?
C26 N4 Cu1 109.8(2) . . ?
N1 C1 C2 123.2(4) . . ?
N1 C1 C13 116.9(3) . . ?
C2 C1 C13 119.9(3) . . ?
C3 C2 C1 118.9(3) . . ?
C2 C3 C4 119.9(3) . . ?
C3 C4 C11 117.1(3) . . ?
C3 C4 C5 123.2(3) . . ?
C11 C4 C5 119.6(4) . . ?
C6 C5 C4 121.3(3) . . ?
C5 C6 C7 120.6(3) . . ?
C8 C7 C12 117.7(3) . . ?
C8 C7 C6 122.5(3) . . ?
C12 C7 C6 119.8(4) . . ?
C9 C8 C7 120.1(3) . . ?
C8 C9 C10 118.2(3) . . ?
N2 C10 C9 124.2(3) . . ?
N2 C10 C14 115.6(3) . . ?
C9 C10 C14 120.1(3) . . ?
N1 C11 C4 123.1(3) . . ?
N1 C11 C12 118.2(3) . . ?
C4 C11 C12 118.7(3) . . ?
N2 C12 C7 122.5(3) . . ?
N2 C12 C11 117.5(3) . . ?
C7 C12 C11 120.0(3) . . ?
F2A C13 F1B 118.4(5) . . ?
F2A C13 F3A 102.3(6) . . ?
F1B C13 F3A 80.9(5) . . ?
F2A C13 F3B 74.9(5) . . ?
F1B C13 F3B 102.3(4) . . ?
F3A C13 F3B 29.0(4) . . ?
F2A C13 F2B 28.1(3) . . ?
F1B C13 F2B 108.3(4) . . ?
F3A C13 F2B 128.7(5) . . ?
F3B C13 F2B 102.8(4) . . ?
F2A C13 F1A 112.4(5) . . ?
F1B C13 F1A 26.9(3) . . ?
F3A C13 F1A 107.8(6) . . ?
F3B C13 F1A 127.8(5) . . ?
F2B C13 F1A 92.0(5) . . ?
F2A C13 C1 118.6(4) . . ?
F1B C13 C1 117.6(4) . . ?
F3A C13 C1 109.3(5) . . ?
F3B C13 C1 114.8(4) . . ?
F2B C13 C1 109.7(4) . . ?
F1A C13 C1 106.0(4) . . ?
F5 C14 F4 106.7(3) . . ?
F5 C14 F6 106.5(3) . . ?
F4 C14 F6 107.2(3) . . ?
F5 C14 C10 112.1(3) . . ?
F4 C14 C10 112.1(3) . . ?
F6 C14 C10 111.9(3) . . ?
N3 C15 C16 123.3(3) . . ?
N3 C15 C27 116.0(3) . . ?
C16 C15 C27 120.7(3) . . ?
C17 C16 C15 118.7(3) . . ?
C16 C17 C18 119.8(3) . . ?
C17 C18 C25 117.5(3) . . ?
C17 C18 C19 123.5(3) . . ?
C25 C18 C19 119.0(3) . . ?
C20 C19 C18 121.6(3) . . ?
C19 C20 C21 120.9(3) . . ?
C22 C21 C26 118.2(3) . . ?
C22 C21 C20 122.4(3) . . ?
C26 C21 C20 119.3(3) . . ?
C23 C22 C21 119.2(3) . . ?
C22 C23 C24 118.6(3) . . ?
N4 C24 C23 124.1(3) . . ?
N4 C24 C28 115.9(3) . . ?
C23 C24 C28 120.0(3) . . ?
N3 C25 C18 122.6(3) . . ?
N3 C25 C26 118.2(3) . . ?
C18 C25 C26 119.1(3) . . ?
N4 C26 C21 122.6(3) . . ?
N4 C26 C25 117.4(3) . . ?
C21 C26 C25 119.9(3) . . ?
F8 C27 F9 109.8(3) . . ?
F8 C27 F7 103.9(4) . . ?
F9 C27 F7 104.4(3) . . ?
F8 C27 C15 113.8(3) . . ?
F9 C27 C15 112.6(3) . . ?
F7 C27 C15 111.4(3) . . ?
F11 C28 F12 107.0(3) . . ?
F11 C28 F10 107.1(3) . . ?
F12 C28 F10 106.7(3) . . ?
F11 C28 C24 111.9(3) . . ?
F12 C28 C24 112.0(3) . . ?
F10 C28 C24 111.9(3) . . ?

loop_
_geom_bond_atom_site_label_1
_geom_bond_atom_site_label_2
_geom_bond_distance
_geom_bond_site_symmetry_2
_geom_bond_publ_flag
Cu1 N1 2.004(2) . ?
Cu1 N3 2.025(2) . ?
Cu1 N4 2.048(3) . ?
Cu1 N2 2.060(3) . ?
P1 F16 1.586(2) . ?
P1 F13 1.587(3) . ?
P1 F15 1.593(2) . ?
P1 F14 1.598(3) . ?
P1 F17 1.604(2) . ?
P1 F18 1.605(2) . ?
F1A C13 1.375(8) . ?
F2A C13 1.307(8) . ?
F3A C13 1.321(9) . ?
F1B C13 1.310(6) . ?
F2B C13 1.373(6) . ?
F3B C13 1.359(7) . ?
F4 C14 1.336(4) . ?
F5 C14 1.335(4) . ?
F6 C14 1.341(4) . ?
F7 C27 1.377(5) . ?
F8 C27 1.307(5) . ?
F9 C27 1.322(4) . ?
F10 C28 1.339(4) . ?
F11 C28 1.328(4) . ?
F12 C28 1.332(5) . ?
N1 C1 1.328(4) . ?
N1 C11 1.357(4) . ?
N2 C10 1.330(4) . ?
N2 C12 1.362(4) . ?
N3 C15 1.332(4) . ?
N3 C25 1.352(4) . ?
N4 C24 1.325(4) . ?
N4 C26 1.358(4) . ?
C1 C2 1.413(5) . ?
C1 C13 1.497(6) . ?
C2 C3 1.365(6) . ?
C3 C4 1.405(6) . ?
C4 C11 1.418(4) . ?
C4 C5 1.433(6) . ?
C5 C6 1.342(6) . ?
C6 C7 1.433(5) . ?
C7 C8 1.398(6) . ?
C7 C12 1.405(4) . ?
C8 C9 1.365(6) . ?
C9 C10 1.395(5) . ?
C10 C14 1.506(5) . ?
C11 C12 1.434(5) . ?
C15 C16 1.400(5) . ?
C15 C27 1.513(5) . ?
C16 C17 1.374(6) . ?
C17 C18 1.401(5) . ?
C18 C25 1.415(4) . ?
C18 C19 1.438(5) . ?
C19 C20 1.339(6) . ?
C20 C21 1.441(5) . ?
C21 C22 1.401(5) . ?
C21 C26 1.402(4) . ?
C22 C23 1.371(5) . ?
C23 C24 1.398(4) . ?
C24 C28 1.511(5) . ?
C25 C26 1.444(4) . ?

loop_
_geom_torsion_atom_site_label_1
_geom_torsion_atom_site_label_2
_geom_torsion_atom_site_label_3
_geom_torsion_atom_site_label_4
_geom_torsion
_geom_torsion_site_symmetry_1
_geom_torsion_site_symmetry_2
_geom_torsion_site_symmetry_3
_geom_torsion_site_symmetry_4
_geom_torsion_publ_flag
N3 Cu1 N1 C1 55.1(4) . . . . ?
N4 Cu1 N1 C1 -65.3(3) . . . . ?
N2 Cu1 N1 C1 177.6(3) . . . . ?
N3 Cu1 N1 C11 -129.60(19) . . . . ?
N4 Cu1 N1 C11 110.0(2) . . . . ?
N2 Cu1 N1 C11 -7.1(2) . . . . ?
N1 Cu1 N2 C10 -176.9(3) . . . . ?
N3 Cu1 N2 C10 -39.1(3) . . . . ?
N4 Cu1 N2 C10 57.0(3) . . . . ?
N1 Cu1 N2 C12 7.9(2) . . . . ?
N3 Cu1 N2 C12 145.7(2) . . . . ?
N4 Cu1 N2 C12 -118.2(2) . . . . ?
N1 Cu1 N3 C15 46.0(4) . . . . ?
N4 Cu1 N3 C15 -179.1(3) . . . . ?
N2 Cu1 N3 C15 -63.4(3) . . . . ?
N1 Cu1 N3 C25 -142.5(2) . . . . ?
N4 Cu1 N3 C25 -7.7(2) . . . . ?
N2 Cu1 N3 C25 108.0(2) . . . . ?
N1 Cu1 N4 C24 -38.0(3) . . . . ?
N3 Cu1 N4 C24 180.0(3) . . . . ?
N2 Cu1 N4 C24 62.8(3) . . . . ?
N1 Cu1 N4 C26 148.98(19) . . . . ?
N3 Cu1 N4 C26 6.9(2) . . . . ?
N2 Cu1 N4 C26 -110.3(2) . . . . ?
C11 N1 C1 C2 -0.2(5) . . . . ?
Cu1 N1 C1 C2 174.9(3) . . . . ?
C11 N1 C1 C13 -178.3(3) . . . . ?
Cu1 N1 C1 C13 -3.2(5) . . . . ?
N1 C1 C2 C3 -0.9(5) . . . . ?
C13 C1 C2 C3 177.2(3) . . . . ?
C1 C2 C3 C4 1.0(5) . . . . ?
C2 C3 C4 C11 -0.1(5) . . . . ?
C2 C3 C4 C5 -179.0(3) . . . . ?
C3 C4 C5 C6 -179.1(3) . . . . ?
C11 C4 C5 C6 2.1(5) . . . . ?
C4 C5 C6 C7 -0.1(6) . . . . ?
C5 C6 C7 C8 176.3(4) . . . . ?
C5 C6 C7 C12 -1.8(5) . . . . ?
C12 C7 C8 C9 0.2(5) . . . . ?
C6 C7 C8 C9 -177.8(4) . . . . ?
C7 C8 C9 C10 -2.0(5) . . . . ?
C12 N2 C10 C9 0.1(5) . . . . ?
Cu1 N2 C10 C9 -174.8(2) . . . . ?
C12 N2 C10 C14 -178.4(3) . . . . ?
Cu1 N2 C10 C14 6.7(4) . . . . ?
C8 C9 C10 N2 1.9(5) . . . . ?
C8 C9 C10 C14 -179.7(3) . . . . ?
C1 N1 C11 C4 1.1(4) . . . . ?
Cu1 N1 C11 C4 -174.9(2) . . . . ?
C1 N1 C11 C12 -178.8(3) . . . . ?
Cu1 N1 C11 C12 5.2(3) . . . . ?
C3 C4 C11 N1 -1.0(5) . . . . ?
C5 C4 C11 N1 177.9(3) . . . . ?
C3 C4 C11 C12 178.9(3) . . . . ?
C5 C4 C11 C12 -2.2(4) . . . . ?
C10 N2 C12 C7 -2.0(4) . . . . ?
Cu1 N2 C12 C7 174.1(2) . . . . ?
C10 N2 C12 C11 176.4(3) . . . . ?
Cu1 N2 C12 C11 -7.5(3) . . . . ?
C8 C7 C12 N2 1.9(5) . . . . ?
C6 C7 C12 N2 180.0(3) . . . . ?
C8 C7 C12 C11 -176.5(3) . . . . ?
C6 C7 C12 C11 1.6(5) . . . . ?
N1 C11 C12 N2 1.8(4) . . . . ?
C4 C11 C12 N2 -178.1(3) . . . . ?
N1 C11 C12 C7 -179.7(3) . . . . ?
C4 C11 C12 C7 0.4(4) . . . . ?
N1 C1 C13 F2A 38.5(6) . . . . ?
C2 C1 C13 F2A -139.7(5) . . . . ?
N1 C1 C13 F1B -167.8(4) . . . . ?
C2 C1 C13 F1B 14.0(6) . . . . ?
N1 C1 C13 F3A -78.1(5) . . . . ?
C2 C1 C13 F3A 103.6(5) . . . . ?
N1 C1 C13 F3B -47.3(5) . . . . ?
C2 C1 C13 F3B 134.5(4) . . . . ?
N1 C1 C13 F2B 67.8(5) . . . . ?
C2 C1 C13 F2B -110.4(4) . . . . ?
N1 C1 C13 F1A 165.9(4) . . . . ?
C2 C1 C13 F1A -12.3(6) . . . . ?
N2 C10 C14 F5 62.1(4) . . . . ?
C9 C10 C14 F5 -116.4(3) . . . . ?
N2 C10 C14 F4 -177.9(3) . . . . ?
C9 C10 C14 F4 3.5(4) . . . . ?
N2 C10 C14 F6 -57.5(4) . . . . ?
C9 C10 C14 F6 124.0(3) . . . . ?
C25 N3 C15 C16 -0.3(5) . . . . ?
Cu1 N3 C15 C16 170.7(3) . . . . ?
C25 N3 C15 C27 180.0(3) . . . . ?
Cu1 N3 C15 C27 -9.1(5) . . . . ?
N3 C15 C16 C17 0.0(6) . . . . ?
C27 C15 C16 C17 179.7(3) . . . . ?
C15 C16 C17 C18 -0.4(5) . . . . ?
C16 C17 C18 C25 1.1(5) . . . . ?
C16 C17 C18 C19 179.9(3) . . . . ?
C17 C18 C19 C20 -177.8(3) . . . . ?
C25 C18 C19 C20 1.0(5) . . . . ?
C18 C19 C20 C21 -1.3(5) . . . . ?
C19 C20 C21 C22 -178.4(3) . . . . ?
C19 C20 C21 C26 -0.3(5) . . . . ?
C26 C21 C22 C23 -1.2(5) . . . . ?
C20 C21 C22 C23 177.0(3) . . . . ?
C21 C22 C23 C24 1.0(5) . . . . ?
C26 N4 C24 C23 -0.7(5) . . . . ?
Cu1 N4 C24 C23 -173.4(2) . . . . ?
C26 N4 C24 C28 178.7(3) . . . . ?
Cu1 N4 C24 C28 6.0(4) . . . . ?
C22 C23 C24 N4 0.0(5) . . . . ?
C22 C23 C24 C28 -179.4(3) . . . . ?
C15 N3 C25 C18 1.0(5) . . . . ?
Cu1 N3 C25 C18 -171.7(2) . . . . ?
C15 N3 C25 C26 179.9(3) . . . . ?
Cu1 N3 C25 C26 7.2(3) . . . . ?
C17 C18 C25 N3 -1.4(5) . . . . ?
C19 C18 C25 N3 179.7(3) . . . . ?
C17 C18 C25 C26 179.7(3) . . . . ?
C19 C18 C25 C26 0.8(5) . . . . ?
C24 N4 C26 C21 0.5(4) . . . . ?
Cu1 N4 C26 C21 174.7(2) . . . . ?
C24 N4 C26 C25 -179.4(3) . . . . ?
Cu1 N4 C26 C25 -5.1(3) . . . . ?
C22 C21 C26 N4 0.4(5) . . . . ?
C20 C21 C26 N4 -177.8(3) . . . . ?
C22 C21 C26 C25 -179.7(3) . . . . ?
C20 C21 C26 C25 2.1(5) . . . . ?
N3 C25 C26 N4 -1.4(4) . . . . ?
C18 C25 C26 N4 177.6(3) . . . . ?
N3 C25 C26 C21 178.8(3) . . . . ?
C18 C25 C26 C21 -2.3(4) . . . . ?
N3 C15 C27 F8 48.0(5) . . . . ?
C16 C15 C27 F8 -131.8(4) . . . . ?
N3 C15 C27 F9 173.9(3) . . . . ?
C16 C15 C27 F9 -5.9(5) . . . . ?
N3 C15 C27 F7 -69.2(4) . . . . ?
C16 C15 C27 F7 111.1(4) . . . . ?
N4 C24 C28 F11 -179.4(3) . . . . ?
C23 C24 C28 F11 0.0(5) . . . . ?
N4 C24 C28 F12 60.5(4) . . . . ?
C23 C24 C28 F12 -120.1(3) . . . . ?
N4 C24 C28 F10 -59.2(4) . . . . ?
C23 C24 C28 F10 120.2(3) . . . . ?
